data_2237366
loop_
_publ_author_name
'Bai, Yu-Bin'
'Chen, Xia-Hui'
'Ma, Ya-Tuan'
'Zhang, An-Ling'
'Gao, Jin-Ming'

_publ_section_title
;
 2-Chloro-<i>N</i>-methyl-<i>N</i>-[2-(methylamino)phenyl]acetamide
;
_journal_coeditor_code NC2302
_journal_issue 2
_journal_name_full 'Acta Crystallographica Section E'
_journal_page_first o229
_journal_paper_doi 10.1107/S1600536813000494
_journal_volume 69
_journal_year 2013
_chemical_formula_iupac 'C10 H13 Cl N2 O'
_chemical_formula_moiety 'C10 H13 Cl N2 O'
_chemical_formula_sum 'C10 H13 Cl N2 O'
_chemical_formula_weight 212.67
_chemical_name_systematic
;
2-Chloro-<i>N</i>-methyl-<i>N</i>-[2-(methylamino)phenyl]acetamide
;
_space_group_IT_number 14
_symmetry_cell_setting monoclinic
_symmetry_space_group_name_Hall '-P 2yn'
_symmetry_space_group_name_H-M 'P 1 21/n 1'
_atom_sites_solution_hydrogens geom
_atom_sites_solution_primary direct
_atom_sites_solution_secondary difmap
_audit_creation_method SHELXL-97
_cell_angle_alpha 90.00
_cell_angle_beta 94.377(2)
_cell_angle_gamma 90.00
_cell_formula_units_Z 4
_cell_length_a 9.2483(18)
_cell_length_b 6.6630(13)
_cell_length_c 17.622(3)
_cell_measurement_reflns_used 2090
_cell_measurement_temperature 296(2)
_cell_measurement_theta_max 24.98
_cell_measurement_theta_min 2.57
_cell_volume 1082.7(4)
_computing_cell_refinement 'SAINT (Bruker, 2004)'
_computing_data_collection 'APEX2 (Bruker, 2004)'
_computing_data_reduction 'SAINT (Bruker, 2004)'
_computing_molecular_graphics 'SHELXTL (Sheldrick, 2008)'
_computing_publication_material 'SHELXTL (Sheldrick, 2008)'
_computing_structure_refinement 'SHELXL97 (Sheldrick, 2008)'
_computing_structure_solution 'SHELXS97 (Sheldrick, 2008)'
_diffrn_ambient_temperature 296(2)
_diffrn_measured_fraction_theta_full 0.999
_diffrn_measured_fraction_theta_max 0.999
_diffrn_measurement_device_type 'Bruker APEXII CCD area-detector'
_diffrn_measurement_method 'phi and omega scans'
_diffrn_radiation_monochromator graphite
_diffrn_radiation_source 'fine-focus sealed tube'
_diffrn_radiation_type MoK\a
_diffrn_radiation_wavelength 0.71073
_diffrn_reflns_av_R_equivalents 0.0232
_diffrn_reflns_av_sigmaI/netI 0.0207
_diffrn_reflns_limit_h_max 11
_diffrn_reflns_limit_h_min -11
_diffrn_reflns_limit_k_max 8
_diffrn_reflns_limit_k_min -8
_diffrn_reflns_limit_l_max 21
_diffrn_reflns_limit_l_min -21
_diffrn_reflns_number 7714
_diffrn_reflns_theta_full 25.49
_diffrn_reflns_theta_max 25.49
_diffrn_reflns_theta_min 2.32
_diffrn_standards_decay_% 0
_diffrn_standards_interval_count 0
_diffrn_standards_interval_time 0
_diffrn_standards_number 0
_exptl_absorpt_coefficient_mu 0.322
_exptl_absorpt_correction_T_max 0.9354
_exptl_absorpt_correction_T_min 0.8554
_exptl_absorpt_correction_type multi-scan
_exptl_absorpt_process_details '(<i>SADABS</i>; Sheldrick, 1996)'
_exptl_crystal_colour colourless
_exptl_crystal_density_diffrn 1.305
_exptl_crystal_density_method 'not measured'
_exptl_crystal_description block
_exptl_crystal_F_000 448
_exptl_crystal_size_max 0.50
_exptl_crystal_size_mid 0.35
_exptl_crystal_size_min 0.21
_refine_diff_density_max 0.288
_refine_diff_density_min -0.243
_refine_ls_extinction_method none
_refine_ls_goodness_of_fit_ref 1.009
_refine_ls_hydrogen_treatment constr
_refine_ls_matrix_type full
_refine_ls_number_parameters 129
_refine_ls_number_reflns 2011
_refine_ls_number_restraints 0
_refine_ls_restrained_S_all 1.009
_refine_ls_R_factor_all 0.0632
_refine_ls_R_factor_gt 0.0445
_refine_ls_shift/su_max 0.000
_refine_ls_shift/su_mean 0.000
_refine_ls_structure_factor_coef Fsqd
_refine_ls_weighting_details 'calc w=1/[\s^2^(Fo^2^)+(0.0697P)^2^+0.4335P] where P=(Fo^2^+2Fc^2^)/3'
_refine_ls_weighting_scheme calc
_refine_ls_wR_factor_gt 0.1243
_refine_ls_wR_factor_ref 0.1401
_reflns_number_gt 1487
_reflns_number_total 2011
_reflns_threshold_expression I>2sigma(I)
_cod_data_source_file nc2302.cif
_cod_data_source_block I
_cod_original_cell_volume 1082.8(4)
_cod_original_sg_symbol_H-M 'P 21/n'
_cod_database_code 2237366
_cod_database_fobs_code 2237366

loop_
_symmetry_equiv_pos_as_xyz
'x, y, z'
'-x+1/2, y+1/2, -z+1/2'
'-x, -y, -z'
'x-1/2, -y-1/2, z-1/2'

loop_
_atom_site_type_symbol
_atom_site_label
_atom_site_fract_x
_atom_site_fract_y
_atom_site_fract_z
_atom_site_U_iso_or_equiv
_atom_site_adp_type
_atom_site_calc_flag
_atom_site_refinement_flags
_atom_site_occupancy
_atom_site_symmetry_multiplicity
C C1 1.0326(2) 0.5640(3) 0.20070(11) 0.0443(5) Uani d . 1 1
C C2 0.9122(2) 0.6930(3) 0.19791(11) 0.0443(5) Uani d . 1 1
C C3 0.8956(3) 0.8109(3) 0.26283(13) 0.0526(6) Uani d . 1 1
H H3 0.8181 0.8998 0.2633 0.063 Uiso calc R 1 1
C C4 0.9928(3) 0.7961(4) 0.32578(13) 0.0594(7) Uani d . 1 1
H H4 0.9793 0.8755 0.3681 0.071 Uiso calc R 1 1
C C5 1.1092(3) 0.6675(4) 0.32793(13) 0.0594(7) Uani d . 1 1
H H5 1.1733 0.6584 0.3711 0.071 Uiso calc R 1 1
C C6 1.1285(2) 0.5519(4) 0.26424(12) 0.0526(6) Uani d . 1 1
H H6 1.2072 0.4650 0.2644 0.063 Uiso calc R 1 1
C C7 0.6897(3) 0.8227(4) 0.12831(16) 0.0648(7) Uani d . 1 1
H H7A 0.6262 0.7888 0.1670 0.097 Uiso calc R 1 1
H H7B 0.6398 0.8034 0.0791 0.097 Uiso calc R 1 1
H H7C 0.7188 0.9605 0.1340 0.097 Uiso calc R 1 1
C C8 0.9806(3) 0.2351(4) 0.14078(16) 0.0655(7) Uani d . 1 1
H H8A 0.9882 0.1661 0.0934 0.098 Uiso calc R 1 1
H H8B 0.8802 0.2518 0.1497 0.098 Uiso calc R 1 1
H H8C 1.0281 0.1580 0.1814 0.098 Uiso calc R 1 1
C C9 1.1273(2) 0.4748(4) 0.07858(11) 0.0487(5) Uani d . 1 1
C C10 1.1969(3) 0.6811(4) 0.08199(16) 0.0740(8) Uani d . 1 1
H H10A 1.2469 0.7003 0.1319 0.089 Uiso calc R 1 1
H H10B 1.1217 0.7823 0.0753 0.089 Uiso calc R 1 1
Cl Cl1 1.31970(9) 0.71410(17) 0.01279(4) 0.0981(4) Uani d . 1 1
N N1 0.8153(2) 0.6964(3) 0.13566(11) 0.0612(6) Uani d . 1 1
H H1 0.8305 0.6177 0.0984 0.073 Uiso calc R 1 1
N N2 1.04930(19) 0.4308(3) 0.13748(9) 0.0453(4) Uani d . 1 1
O O1 1.14232(19) 0.3589(3) 0.02587(9) 0.0643(5) Uani d . 1 1

loop_
_atom_site_aniso_label
_atom_site_aniso_U_11
_atom_site_aniso_U_22
_atom_site_aniso_U_33
_atom_site_aniso_U_12
_atom_site_aniso_U_13
_atom_site_aniso_U_23
C1 0.0489(11) 0.0492(12) 0.0357(10) -0.0029(10) 0.0084(9) -0.0016(9)
C2 0.0519(12) 0.0455(12) 0.0369(11) 0.0002(9) 0.0128(9) -0.0001(9)
C3 0.0641(14) 0.0470(13) 0.0496(13) -0.0030(10) 0.0228(11) -0.0044(10)
C4 0.0806(17) 0.0599(15) 0.0400(12) -0.0238(13) 0.0205(12) -0.0133(11)
C5 0.0654(15) 0.0733(17) 0.0390(12) -0.0196(13) 0.0006(10) -0.0026(11)
C6 0.0528(13) 0.0604(14) 0.0444(12) -0.0039(11) 0.0028(10) 0.0001(11)
C7 0.0593(15) 0.0652(16) 0.0700(16) 0.0143(12) 0.0053(12) -0.0009(13)
C8 0.0724(17) 0.0552(15) 0.0696(17) -0.0062(12) 0.0108(13) -0.0129(12)
C9 0.0470(12) 0.0606(14) 0.0380(11) 0.0130(10) 0.0011(9) -0.0007(10)
C10 0.0861(19) 0.0806(19) 0.0593(16) -0.0093(15) 0.0314(14) -0.0046(13)
Cl1 0.0836(6) 0.1459(9) 0.0684(5) -0.0247(5) 0.0304(4) 0.0038(5)
N1 0.0624(12) 0.0763(14) 0.0449(11) 0.0249(10) 0.0041(9) -0.0101(10)
N2 0.0484(10) 0.0480(10) 0.0398(9) 0.0030(8) 0.0054(7) -0.0055(8)
O1 0.0742(11) 0.0775(12) 0.0417(9) 0.0169(9) 0.0064(8) -0.0138(8)

loop_
_atom_type_symbol
_atom_type_description
_atom_type_scat_dispersion_real
_atom_type_scat_dispersion_imag
_atom_type_scat_source
C C 0.0033 0.0016 'International Tables Vol C Tables 4.2.6.8 and 6.1.1.4'
H H 0.0000 0.0000 'International Tables Vol C Tables 4.2.6.8 and 6.1.1.4'
N N 0.0061 0.0033 'International Tables Vol C Tables 4.2.6.8 and 6.1.1.4'
Cl Cl 0.1484 0.1585 'International Tables Vol C Tables 4.2.6.8 and 6.1.1.4'
O O 0.0106 0.0060 'International Tables Vol C Tables 4.2.6.8 and 6.1.1.4'

loop_
_geom_angle_atom_site_label_1
_geom_angle_atom_site_label_2
_geom_angle_atom_site_label_3
_geom_angle
C6 C1 C2 121.60(19)
C6 C1 N2 119.48(19)
C2 C1 N2 118.76(18)
N1 C2 C3 122.7(2)
N1 C2 C1 120.60(19)
C3 C2 C1 116.7(2)
C4 C3 C2 120.7(2)
C4 C3 H3 119.6
C2 C3 H3 119.6
C5 C4 C3 121.9(2)
C5 C4 H4 119.0
C3 C4 H4 119.0
C4 C5 C6 118.3(2)
C4 C5 H5 120.8
C6 C5 H5 120.8
C1 C6 C5 120.8(2)
C1 C6 H6 119.6
C5 C6 H6 119.6
N1 C7 H7A 109.5
N1 C7 H7B 109.5
H7A C7 H7B 109.5
N1 C7 H7C 109.5
H7A C7 H7C 109.5
H7B C7 H7C 109.5
N2 C8 H8A 109.5
N2 C8 H8B 109.5
H8A C8 H8B 109.5
N2 C8 H8C 109.5
H8A C8 H8C 109.5
H8B C8 H8C 109.5
O1 C9 N2 123.3(2)
O1 C9 C10 122.0(2)
N2 C9 C10 114.78(19)
C9 C10 Cl1 112.58(19)
C9 C10 H10A 109.1
Cl1 C10 H10A 109.1
C9 C10 H10B 109.1
Cl1 C10 H10B 109.1
H10A C10 H10B 107.8
C2 N1 C7 124.2(2)
C2 N1 H1 117.9
C7 N1 H1 117.9
C9 N2 C1 124.03(19)
C9 N2 C8 119.30(19)
C1 N2 C8 116.63(18)

loop_
_geom_bond_atom_site_label_1
_geom_bond_atom_site_label_2
_geom_bond_distance
C1 C6 1.377(3)
C1 C2 1.405(3)
C1 N2 1.442(3)
C2 N1 1.363(3)
C2 C3 1.406(3)
C3 C4 1.377(4)
C3 H3 0.9300
C4 C5 1.374(4)
C4 H4 0.9300
C5 C6 1.384(3)
C5 H5 0.9300
C6 H6 0.9300
C7 N1 1.432(3)
C7 H7A 0.9600
C7 H7B 0.9600
C7 H7C 0.9600
C8 N2 1.454(3)
C8 H8A 0.9600
C8 H8B 0.9600
C8 H8C 0.9600
C9 O1 1.224(3)
C9 N2 1.341(3)
C9 C10 1.517(4)
C10 Cl1 1.742(3)
C10 H10A 0.9700
C10 H10B 0.9700
N1 H1 0.8600

loop_
_geom_hbond_atom_site_label_D
_geom_hbond_atom_site_label_H
_geom_hbond_atom_site_label_A
_geom_hbond_site_symmetry_A
_geom_hbond_distance_DH
_geom_hbond_distance_HA
_geom_hbond_distance_DA
_geom_hbond_angle_DHA
N1 H1 O1 3_765 0.86 2.23 2.926(2) 138.1

loop_
_geom_torsion_atom_site_label_1
_geom_torsion_atom_site_label_2
_geom_torsion_atom_site_label_3
_geom_torsion_atom_site_label_4
_geom_torsion
C6 C1 C2 N1 -177.2(2)
N2 C1 C2 N1 -1.9(3)
C6 C1 C2 C3 0.8(3)
N2 C1 C2 C3 176.12(18)
N1 C2 C3 C4 177.1(2)
C1 C2 C3 C4 -0.8(3)
C2 C3 C4 C5 0.2(3)
C3 C4 C5 C6 0.6(4)
C2 C1 C6 C5 0.0(3)
N2 C1 C6 C5 -175.32(19)
C4 C5 C6 C1 -0.7(3)
O1 C9 C10 Cl1 -9.6(3)
N2 C9 C10 Cl1 170.27(17)
C3 C2 N1 C7 1.9(4)
C1 C2 N1 C7 179.8(2)
O1 C9 N2 C1 178.84(19)
C10 C9 N2 C1 -1.0(3)
O1 C9 N2 C8 1.3(3)
C10 C9 N2 C8 -178.6(2)
C6 C1 N2 C9 -91.2(3)
C2 C1 N2 C9 93.3(3)
C6 C1 N2 C8 86.4(3)
C2 C1 N2 C8 -89.1(2)

loop_
_cod_related_entry_id
_cod_related_entry_database
_cod_related_entry_code
1 ChemSpider 30658317
